data_2215988
loop_
_publ_author_name
'Qian Wang'
'Dianxiang Zhou'
'Chunmei Li'
'Qingqing Shao'
'Shujiang Tu'

_publ_section_title
;
 Methyl
 6-amino-5-cyano-4-(4-fluorophenyl)-2-methylpyridine-3-carboxylate
;
_journal_coeditor_code HK2330
_journal_issue 11
_journal_name_full 'Acta Crystallographica Section E'
_journal_page_first o4220
_journal_page_last o4220
_journal_paper_doi 10.1107/S1600536807047502
_journal_volume 63
_journal_year 2007
_chemical_formula_iupac 'C15 H12 F N3 O2'
_chemical_formula_moiety 'C15 H12 F N3 O2'
_chemical_formula_sum 'C15 H12 F N3 O2'
_chemical_formula_weight 285.28
_chemical_melting_point 553.0(10)
_chemical_name_systematic
;
Methyl 6-amino-5-cyano-4-(4-fluorophenyl)-2-methylpyridine-3-carboxylate
;
_space_group_IT_number 2
_symmetry_cell_setting triclinic
_symmetry_space_group_name_Hall '-P 1'
_symmetry_space_group_name_H-M 'P -1'
_atom_sites_solution_hydrogens geom
_atom_sites_solution_primary direct
_atom_sites_solution_secondary difmap
_cell_angle_alpha 81.691(11)
_cell_angle_beta 86.585(11)
_cell_angle_gamma 84.035(10)
_cell_formula_units_Z 2
_cell_length_a 6.549(5)
_cell_length_b 7.658(5)
_cell_length_c 14.093(10)
_cell_measurement_reflns_used 542
_cell_measurement_temperature 298(2)
_cell_measurement_theta_max 26.892
_cell_measurement_theta_min 2.701
_cell_volume 694.9(9)
_computing_cell_refinement 'SAINT (Bruker, 1999)'
_computing_data_collection 'SMART (Bruker, 1998)'
_computing_data_reduction 'SAINT (Bruker, 1999)'
_computing_molecular_graphics 'SHELXTL (Bruker, 1999)'
_computing_publication_material 'SHELXTL (Bruker, 1999)'
_computing_structure_refinement 'SHELXL97 (Sheldrick, 1997)'
_computing_structure_solution 'SHELXS97 (Sheldrick, 1997)'
_diffrn_ambient_temperature 298(2)
_diffrn_measured_fraction_theta_full 0.981
_diffrn_measured_fraction_theta_max 0.981
_diffrn_measurement_device_type 'Bruker CCD area-detector'
_diffrn_measurement_method '\f and \w'
_diffrn_radiation_monochromator graphite
_diffrn_radiation_source 'fine-focus sealed tube'
_diffrn_radiation_type MoK\a
_diffrn_radiation_wavelength 0.71073
_diffrn_reflns_av_R_equivalents 0.0516
_diffrn_reflns_av_sigmaI/netI 0.1365
_diffrn_reflns_limit_h_max 7
_diffrn_reflns_limit_h_min -7
_diffrn_reflns_limit_k_max 8
_diffrn_reflns_limit_k_min -9
_diffrn_reflns_limit_l_max 14
_diffrn_reflns_limit_l_min -16
_diffrn_reflns_number 3578
_diffrn_reflns_theta_full 25.01
_diffrn_reflns_theta_max 25.01
_diffrn_reflns_theta_min 1.46
_exptl_absorpt_coefficient_mu 0.102
_exptl_absorpt_correction_T_max 0.9929
_exptl_absorpt_correction_T_min 0.9622
_exptl_absorpt_correction_type multi-scan
_exptl_absorpt_process_details '(SADABS; Sheldrick, 1996)'
_exptl_crystal_colour colourless
_exptl_crystal_density_diffrn 1.364
_exptl_crystal_density_method 'not measured'
_exptl_crystal_description block
_exptl_crystal_F_000 296
_exptl_crystal_size_max 0.38
_exptl_crystal_size_mid 0.10
_exptl_crystal_size_min 0.07
_refine_diff_density_max 0.242
_refine_diff_density_min -0.235
_refine_ls_extinction_method none
_refine_ls_goodness_of_fit_ref 0.937
_refine_ls_hydrogen_treatment mixed
_refine_ls_matrix_type full
_refine_ls_number_parameters 198
_refine_ls_number_reflns 2398
_refine_ls_number_restraints 0
_refine_ls_restrained_S_all 0.937
_refine_ls_R_factor_all 0.1639
_refine_ls_R_factor_gt 0.0655
_refine_ls_shift/su_max 0.000
_refine_ls_shift/su_mean 0.000
_refine_ls_structure_factor_coef Fsqd
_refine_ls_weighting_details 'calc w=1/[\s^2^(Fo^2^)+(0.0642P)^2^] where P=(Fo^2^+2Fc^2^)/3'
_refine_ls_weighting_scheme calc
_refine_ls_wR_factor_gt 0.1296
_refine_ls_wR_factor_ref 0.1683
_reflns_number_gt 997
_reflns_number_total 2398
_reflns_threshold_expression I>2\s(I)
_cod_data_source_file hk2330.cif
_cod_data_source_block I
_cod_depositor_comments
;
The following automatic conversions were performed:

'_chemical_melting_point' value '552-554' was changed to '553.0(10)'
- the average value was taken and precision was estimated.

Automatic conversion script
Id: cif_fix_values 1646 2011-03-28 12:23:43Z adriana 

The following automatic conversions were performed:

'_chemical_melting_point' value '552-554' was changed to '553.0(10)'
- the average value was taken and precision was estimated.

Automatic conversion script
Id: cif_fix_values 1715 2011-07-08 13:25:40Z adriana 
;
_cod_original_cell_volume 694.8(9)
_cod_database_code 2215988
_cod_database_fobs_code 2215988

loop_
_symmetry_equiv_pos_as_xyz
'x, y, z'
'-x, -y, -z'

loop_
_atom_site_type_symbol
_atom_site_label
_atom_site_fract_x
_atom_site_fract_y
_atom_site_fract_z
_atom_site_U_iso_or_equiv
_atom_site_adp_type
_atom_site_calc_flag
_atom_site_refinement_flags
_atom_site_occupancy
F F1 1.1400(5) 0.1422(4) 0.9432(2) 0.0852(10) Uani d . 1
N N1 0.1942(5) 0.5590(4) 0.5771(2) 0.0390(9) Uani d . 1
N N2 0.2333(7) 0.3171(6) 0.4985(3) 0.0469(11) Uani d . 1
N N3 0.6296(6) 0.0259(5) 0.5904(3) 0.0619(13) Uani d . 1
O O1 0.6503(6) 0.7125(4) 0.7811(2) 0.0593(10) Uani d . 1
O O2 0.3267(6) 0.7444(5) 0.8390(3) 0.0949(15) Uani d . 1
C C1 0.2971(7) 0.4024(5) 0.5659(3) 0.0358(11) Uani d . 1
C C2 0.4638(6) 0.3306(5) 0.6242(3) 0.0335(11) Uani d . 1
C C3 0.5164(6) 0.4202(5) 0.6964(3) 0.0367(11) Uani d . 1
C C4 0.4060(7) 0.5823(5) 0.7077(3) 0.0392(11) Uani d . 1
C C5 0.2473(7) 0.6473(5) 0.6459(3) 0.0402(11) Uani d . 1
C C6 0.5614(7) 0.1619(6) 0.6082(3) 0.0418(12) Uani d . 1
C C7 0.6811(7) 0.3398(5) 0.7621(3) 0.0368(11) Uani d . 1
C C8 0.8750(7) 0.2907(5) 0.7254(3) 0.0447(12) Uani d . 1
H H8 0.9023 0.3030 0.6594 0.054 Uiso calc R 1
C C9 1.0292(7) 0.2229(6) 0.7878(4) 0.0514(13) Uani d . 1
H H9 1.1606 0.1886 0.7640 0.062 Uiso calc R 1
C C10 0.9864(8) 0.2072(6) 0.8830(4) 0.0541(14) Uani d . 1
C C11 0.7951(8) 0.2497(6) 0.9221(3) 0.0553(14) Uani d . 1
H H11 0.7691 0.2336 0.9882 0.066 Uiso calc R 1
C C12 0.6422(7) 0.3169(5) 0.8607(3) 0.0486(13) Uani d . 1
H H12 0.5107 0.3475 0.8855 0.058 Uiso calc R 1
C C13 0.4532(9) 0.6880(6) 0.7833(4) 0.0539(14) Uani d . 1
C C14 0.7148(9) 0.7976(8) 0.8582(4) 0.100(2) Uani d . 1
H H14A 0.8596 0.8092 0.8500 0.150 Uiso calc R 1
H H14B 0.6865 0.7271 0.9186 0.150 Uiso calc R 1
H H14C 0.6412 0.9130 0.8568 0.150 Uiso calc R 1
C C15 0.1249(7) 0.8237(6) 0.6492(3) 0.0619(15) Uani d . 1
H H15A 0.0245 0.8421 0.6009 0.093 Uiso calc R 1
H H15B 0.2153 0.9163 0.6375 0.093 Uiso calc R 1
H H15C 0.0567 0.8255 0.7113 0.093 Uiso calc R 1
H H1 0.113(6) 0.365(5) 0.474(3) 0.038(14) Uiso d . 1
H H2 0.286(7) 0.216(6) 0.484(3) 0.076(19) Uiso d . 1

loop_
_atom_site_aniso_label
_atom_site_aniso_U_11
_atom_site_aniso_U_22
_atom_site_aniso_U_33
_atom_site_aniso_U_12
_atom_site_aniso_U_13
_atom_site_aniso_U_23
F1 0.076(2) 0.102(2) 0.077(2) 0.0023(18) -0.0401(19) -0.0036(18)
N1 0.043(2) 0.033(2) 0.043(2) 0.0013(18) -0.0063(18) -0.0147(17)
N2 0.049(3) 0.045(3) 0.050(3) 0.010(2) -0.020(2) -0.018(2)
N3 0.073(3) 0.050(3) 0.064(3) 0.016(2) -0.023(2) -0.021(2)
O1 0.072(3) 0.061(2) 0.054(2) -0.0208(19) -0.0109(19) -0.0222(17)
O2 0.080(3) 0.132(4) 0.085(3) 0.011(3) -0.001(2) -0.072(3)
C1 0.044(3) 0.033(3) 0.032(3) -0.002(2) 0.000(2) -0.009(2)
C2 0.038(3) 0.026(2) 0.037(3) -0.001(2) -0.003(2) -0.009(2)
C3 0.043(3) 0.037(3) 0.030(3) -0.006(2) 0.002(2) -0.003(2)
C4 0.044(3) 0.040(3) 0.037(3) -0.003(2) -0.006(2) -0.013(2)
C5 0.042(3) 0.041(3) 0.040(3) -0.004(2) 0.003(2) -0.014(2)
C6 0.045(3) 0.042(3) 0.041(3) 0.001(2) -0.010(2) -0.013(2)
C7 0.039(3) 0.038(3) 0.033(3) -0.003(2) -0.001(2) -0.007(2)
C8 0.043(3) 0.055(3) 0.038(3) -0.008(2) -0.001(3) -0.010(2)
C9 0.037(3) 0.057(3) 0.061(4) 0.002(3) -0.005(3) -0.014(3)
C10 0.051(4) 0.061(3) 0.051(4) -0.004(3) -0.024(3) -0.006(3)
C11 0.069(4) 0.061(3) 0.035(3) -0.006(3) -0.006(3) -0.002(2)
C12 0.053(3) 0.050(3) 0.042(3) 0.002(2) -0.005(3) -0.009(2)
C13 0.056(4) 0.056(3) 0.051(3) 0.005(3) -0.011(3) -0.016(3)
C14 0.130(6) 0.112(5) 0.082(4) -0.056(4) -0.019(4) -0.051(4)
C15 0.062(4) 0.048(3) 0.079(4) 0.017(3) -0.016(3) -0.032(3)

loop_
_atom_type_symbol
_atom_type_description
_atom_type_scat_dispersion_real
_atom_type_scat_dispersion_imag
_atom_type_scat_source
C C 0.0033 0.0016 'International Tables Vol C Tables 4.2.6.8 and 6.1.1.4'
H H 0.0000 0.0000 'International Tables Vol C Tables 4.2.6.8 and 6.1.1.4'
N N 0.0061 0.0033 'International Tables Vol C Tables 4.2.6.8 and 6.1.1.4'
O O 0.0106 0.0060 'International Tables Vol C Tables 4.2.6.8 and 6.1.1.4'
F F 0.0171 0.0103 'International Tables Vol C Tables 4.2.6.8 and 6.1.1.4'

loop_
_geom_angle_atom_site_label_1
_geom_angle_atom_site_label_2
_geom_angle_atom_site_label_3
_geom_angle
C1 N1 C5 119.1(4)
C1 N2 H1 114(2)
C1 N2 H2 126(3)
H1 N2 H2 119(4)
C13 O1 C14 116.0(4)
N2 C1 N1 116.7(4)
N2 C1 C2 122.2(4)
N1 C1 C2 121.1(4)
C3 C2 C1 119.8(4)
C3 C2 C6 123.1(4)
C1 C2 C6 117.1(4)
C2 C3 C4 118.3(4)
C2 C3 C7 120.0(4)
C4 C3 C7 121.7(4)
C3 C4 C5 118.8(4)
C3 C4 C13 121.8(4)
C5 C4 C13 119.4(4)
N1 C5 C4 122.8(4)
N1 C5 C15 114.0(4)
C4 C5 C15 123.1(4)
N3 C6 C2 175.0(5)
C8 C7 C12 119.4(4)
C8 C7 C3 120.2(4)
C12 C7 C3 120.4(4)
C7 C8 C9 119.5(4)
C7 C8 H8 120.2
C9 C8 H8 120.2
C10 C9 C8 119.2(5)
C10 C9 H9 120.4
C8 C9 H9 120.4
C9 C10 F1 118.5(5)
C9 C10 C11 123.0(5)
F1 C10 C11 118.5(5)
C10 C11 C12 117.9(5)
C10 C11 H11 121.1
C12 C11 H11 121.1
C11 C12 C7 120.9(5)
C11 C12 H12 119.5
C7 C12 H12 119.5
O2 C13 O1 124.2(5)
O2 C13 C4 123.8(5)
O1 C13 C4 112.0(5)
O1 C14 H14A 109.5
O1 C14 H14B 109.5
H14A C14 H14B 109.5
O1 C14 H14C 109.5
H14A C14 H14C 109.5
H14B C14 H14C 109.5
C5 C15 H15A 109.5
C5 C15 H15B 109.5
H15A C15 H15B 109.5
C5 C15 H15C 109.5
H15A C15 H15C 109.5
H15B C15 H15C 109.5

loop_
_geom_bond_atom_site_label_1
_geom_bond_atom_site_label_2
_geom_bond_distance
F1 C10 1.362(5)
N1 C1 1.339(5)
N1 C5 1.341(5)
N2 C1 1.336(5)
N2 H1 0.90(4)
N2 H2 0.86(5)
N3 C6 1.146(5)
O1 C13 1.321(6)
O1 C14 1.449(5)
O2 C13 1.197(5)
C1 C2 1.422(5)
C2 C3 1.385(5)
C2 C6 1.423(6)
C3 C4 1.395(5)
C3 C7 1.488(5)
C4 C5 1.400(5)
C4 C13 1.493(6)
C5 C15 1.503(5)
C7 C8 1.378(5)
C7 C12 1.386(6)
C8 C9 1.388(5)
C8 H8 0.9300
C9 C10 1.346(6)
C9 H9 0.9300
C10 C11 1.365(6)
C11 C12 1.372(6)
C11 H11 0.9300
C12 H12 0.9300
C14 H14A 0.9600
C14 H14B 0.9600
C14 H14C 0.9600
C15 H15A 0.9600
C15 H15B 0.9600
C15 H15C 0.9600

loop_
_geom_hbond_atom_site_label_D
_geom_hbond_atom_site_label_H
_geom_hbond_atom_site_label_A
_geom_hbond_site_symmetry_A
_geom_hbond_distance_DH
_geom_hbond_distance_HA
_geom_hbond_distance_DA
_geom_hbond_angle_DHA
N2 H1 N1 2_566 0.90(4) 2.17(4) 3.063(6) 171(3)
N2 H2 N3 2_656 0.86(5) 2.26(5) 3.099(6) 164(4)

loop_
_geom_torsion_atom_site_label_1
_geom_torsion_atom_site_label_2
_geom_torsion_atom_site_label_3
_geom_torsion_atom_site_label_4
_geom_torsion
C5 N1 C1 N2 177.7(4)
C5 N1 C1 C2 -1.3(6)
N2 C1 C2 C3 -176.5(4)
N1 C1 C2 C3 2.5(6)
N2 C1 C2 C6 -0.1(6)
N1 C1 C2 C6 178.9(4)
C1 C2 C3 C4 -1.7(6)
C6 C2 C3 C4 -177.9(4)
C1 C2 C3 C7 175.8(4)
C6 C2 C3 C7 -0.4(6)
C2 C3 C4 C5 0.0(6)
C7 C3 C4 C5 -177.4(4)
C2 C3 C4 C13 -179.7(4)
C7 C3 C4 C13 2.8(7)
C1 N1 C5 C4 -0.5(6)
C1 N1 C5 C15 178.2(4)
C3 C4 C5 N1 1.1(6)
C13 C4 C5 N1 -179.1(4)
C3 C4 C5 C15 -177.4(4)
C13 C4 C5 C15 2.4(7)
C2 C3 C7 C8 56.5(6)
C4 C3 C7 C8 -126.1(4)
C2 C3 C7 C12 -124.9(5)
C4 C3 C7 C12 52.5(6)
C12 C7 C8 C9 -1.4(6)
C3 C7 C8 C9 177.3(4)
C7 C8 C9 C10 -0.3(7)
C8 C9 C10 F1 -179.3(4)
C8 C9 C10 C11 2.2(7)
C9 C10 C11 C12 -2.2(7)
F1 C10 C11 C12 179.3(4)
C10 C11 C12 C7 0.4(7)
C8 C7 C12 C11 1.4(7)
C3 C7 C12 C11 -177.3(4)
C14 O1 C13 O2 6.5(7)
C14 O1 C13 C4 -173.8(4)
C3 C4 C13 O2 -128.8(5)
C5 C4 C13 O2 51.4(7)
C3 C4 C13 O1 51.5(6)
C5 C4 C13 O1 -128.3(4)

loop_
_cod_related_entry_id
_cod_related_entry_database
_cod_related_entry_code
1 ChemSpider 21121254
